data_4001710
loop_
_publ_author_name
'Ling, Chris D.'
'Miiller, Wojciech'
'Johnson, Mark R.'
'Richard, Didier'
'Rols, St\'ephane'
'Madge, Jim'
'Evans, Ivana R.'

_publ_section_title
;
 Local Structure, Dynamics, and the Mechanisms of Oxide Ionic Conduction
 in Bi26Mo10O69
;
_journal_issue 23
_journal_name_full 'Chemistry of Materials'
_journal_page_first 4607
_journal_paper_doi 10.1021/cm303202r
_journal_volume 24
_journal_year 2012
_chemical_formula_moiety 'Bi26 Mo10 O69'
_chemical_formula_sum 'Bi26 Mo10 O69'
_chemical_formula_weight 7496.85
_space_group_IT_number 2
_symmetry_cell_setting triclinic
_symmetry_space_group_name_Hall '-P 1'
_symmetry_space_group_name_H-M 'P -1'
_atom_sites_solution_hydrogens difmap
_atom_sites_solution_primary other
_cell_angle_alpha 89.999(3)
_cell_angle_beta 102.881(3)
_cell_angle_gamma 89.950(3)
_cell_formula_units_Z 1
_cell_length_a 11.728(6)
_cell_length_b 5.7953(13)
_cell_length_c 24.755(6)
_cell_measurement_reflns_used 0
_cell_measurement_temperature 100
_cell_measurement_theta_max 0
_cell_measurement_theta_min 0
_cell_volume 1640.2(10)
_computing_cell_refinement 'USER DEFINED CELL REFINEMENT'
_computing_data_collection 'USER DEFINED DATA COLLECTION'
_computing_data_reduction 'USER DEFINED DATA REDUCTION'
_computing_molecular_graphics 'CAMERON (Watkin et al., 1996)'
_computing_publication_material 'CRYSTALS (Betteridge et al., 2003)'
_computing_structure_refinement 'CRYSTALS (Betteridge et al., 2003)'
_computing_structure_solution 'Superflip (Palatinus & Chapuis, 2007)'
_diffrn_ambient_temperature 100
_diffrn_measured_fraction_theta_full 0.970
_diffrn_measured_fraction_theta_max 0.896
_diffrn_measurement_device Serial
_diffrn_measurement_device_type Unknown
_diffrn_measurement_method \w/2\q
_diffrn_radiation_monochromator graphite
_diffrn_radiation_type 'Mo K\a'
_diffrn_radiation_wavelength 0.68890
_diffrn_reflns_av_R_equivalents 0.045
_diffrn_reflns_limit_h_max 17
_diffrn_reflns_limit_h_min -17
_diffrn_reflns_limit_k_max 8
_diffrn_reflns_limit_k_min -8
_diffrn_reflns_limit_l_max 37
_diffrn_reflns_limit_l_min -37
_diffrn_reflns_number 35216
_diffrn_reflns_theta_full 25.026
_diffrn_reflns_theta_max 31.678
_diffrn_reflns_theta_min 0.818
_diffrn_standards_number 0
_exptl_absorpt_coefficient_mu 71.397
_exptl_absorpt_correction_type none
_exptl_crystal_colour yellow
_exptl_crystal_density_diffrn 7.589
_exptl_crystal_density_method 'not measured'
_exptl_crystal_description prism
_exptl_crystal_F_000 3130
_exptl_crystal_size_max 0.040
_exptl_crystal_size_mid 0.010
_exptl_crystal_size_min 0.010
_refine_diff_density_max 15.28
_refine_diff_density_min -17.87
_refine_ls_extinction_coef 2.9(3)
_refine_ls_extinction_method 'Larson (1970), Equation 22'
_refine_ls_goodness_of_fit_ref 0.9348
_refine_ls_hydrogen_treatment noref
_refine_ls_matrix_type full
_refine_ls_number_parameters 479
_refine_ls_number_reflns 8817
_refine_ls_number_restraints 586
_refine_ls_R_factor_all 0.0707
_refine_ls_R_factor_gt 0.0638
_refine_ls_shift/su_max 0.1492133
_refine_ls_shift/su_mean 0.0080076
_refine_ls_structure_factor_coef Fsqd
_refine_ls_weighting_details
;
 Method, part 1, Chebychev polynomial, (Watkin, 1994, Prince, 1982) 
 [weight] = 1.0/[A~0~*T~0~(x)+A~1~*T~1~(x) ... +A~n-1~]*T~n-1~(x)] 
 where A~i~ are the Chebychev coefficients listed below and x= Fcalc/Fmax 
 Method = Robust Weighting (Prince, 1982) 
 W = [weight] * [1-(deltaF/6*sigmaF)^2^]^2^ 
 A~i~ are: 
 0.352E+04 0.434E+04 0.302E+04 0.159E+04 
;
_refine_ls_weighting_scheme calc
_refine_ls_wR_factor_all 0.1314
_refine_ls_wR_factor_gt 0.1309
_refine_ls_wR_factor_ref 0.1297
_reflns_limit_h_max 16
_reflns_limit_h_min -17
_reflns_limit_k_max 8
_reflns_limit_k_min -8
_reflns_limit_l_max 37
_reflns_limit_l_min 0
_reflns_number_gt 9660
_reflns_number_total 10872
_reflns_threshold_expression I>2.0\s(I)
_oxford_diffrn_Wilson_B_factor 0.00
_oxford_diffrn_Wilson_scale 0.00
_oxford_refine_ls_r_factor_ref 0.0585
_oxford_refine_ls_scale 0.6905(17)
_oxford_reflns_number_all 10846
_oxford_reflns_threshold_expression_ref I>3.0\s(I)
_cod_data_source_file cm303202r_si_001.cif
_cod_data_source_block 1
_cod_depositor_comments
;
The following automatic conversions were performed:

'_atom_sites_solution_primary' value 'Other' changed to 'other'
according to /home/saulius/struct/CIF-dictionaries/cif_core.dic
dictionary named 'cif_core.dic' version 2.4.2 from 2011-04-26.

Automatic conversion script
Id: cif_fix_values 1891 2012-01-12 08:04:46Z andrius 
;
_cod_original_sg_symbol_H-M 'P -1 '
_cod_database_code 4001710

loop_
_symmetry_equiv_pos_as_xyz
x,y,z
-x,-y,-z

loop_
_atom_site_label
_atom_site_type_symbol
_atom_site_fract_x
_atom_site_fract_y
_atom_site_fract_z
_atom_site_U_iso_or_equiv
_atom_site_occupancy
_atom_site_adp_type
_atom_site_refinement_flags_posn
Bi1 Bi 0.54048(6) 0.08367(12) 0.32695(3) 0.0078 1.0000 Uani .
Bi2 Bi 0.42176(6) 0.49139(11) 0.40865(3) 0.0081 1.0000 Uani .
Bi3 Bi 0.34151(6) 0.58444(11) 0.25380(3) 0.0083 1.0000 Uani .
Bi4 Bi 0.22978(6) -0.00336(12) 0.33962(3) 0.0089 1.0000 Uani .
Bi5 Bi 0.13825(6) 0.99730(12) 0.17632(3) 0.0112 1.0000 Uani .
Bi6 Bi 0.45857(6) 0.08385(12) 0.17279(3) 0.0079 1.0000 Uani .
Bi7 Bi 0.65752(6) -0.41551(11) 0.24598(3) 0.0082 1.0000 Uani .
Bi8 Bi 0.74664(7) 0.48808(12) 0.40099(3) 0.0113 1.0000 Uani .
Bi9 Bi 0.86100(6) 0.99698(12) 0.32365(3) 0.0110 1.0000 Uani .
Bi10 Bi 0.76962(6) -0.00300(12) 0.16039(3) 0.0088 1.0000 Uani .
Bi11 Bi 0.57765(6) -0.50844(12) 0.09123(3) 0.0081 1.0000 Uani .
Bi12 Bi 0.25250(7) 0.48824(12) 0.09887(3) 0.0114 1.0000 Uani .
Bi13 Bi 1.0000 0.0000 0.5000 0.0816 1.0000 Uani S
Bi14 Bi 1.0000 0.0000 0.0000 0.0820 1.0000 Uani S
Mo1 Mo -0.0003(2) 0.4949(4) 0.25008(11) 0.0231 1.0000 Uani D
Mo2 Mo 0.6690(2) -0.0181(3) 0.48945(9) 0.0233 1.0000 Uani D
Mo3 Mo 0.6690(2) 0.0181(3) -0.01038(9) 0.0232 1.0000 Uani D
Mo4 Mo 0.91754(18) -0.4962(3) 0.07808(9) 0.0194 1.0000 Uani D
Mo5 Mo 1.08213(18) 1.5038(3) 0.42206(9) 0.0194 1.0000 Uani D
O1 O 0.4993(12) 0.261(2) 0.2501(7) 0.0124 1.0000 Uani .
O2 O 0.4990(13) -0.229(2) 0.2506(6) 0.0122 1.0000 Uani .
O3 O 0.7382(15) 0.730(2) 0.3361(6) 0.0171 1.0000 Uani .
O4 O 0.2449(16) 0.915(2) 0.2565(6) 0.0213 1.0000 Uani .
O5 O 0.3634(12) 0.240(2) 0.3419(6) 0.0101 1.0000 Uani .
O6 O 0.2620(15) 0.731(2) 0.1643(6) 0.0191 1.0000 Uani .
O7 O 0.6318(13) -0.254(2) 0.1536(6) 0.0143 1.0000 Uani .
O8 O 0.3671(14) 0.748(2) 0.3460(6) 0.0183 1.0000 Uani .
O9 O 0.7301(13) 0.228(2) 0.3356(6) 0.0141 1.0000 Uani .
O10 O 0.4375(14) 0.437(2) 0.1336(7) 0.0212 1.0000 Uani .
O11 O 0.2703(12) 1.228(2) 0.1646(7) 0.0143 1.0000 Uani .
O12 O 0.6362(12) 0.239(2) 0.1578(6) 0.0112 1.0000 Uani .
O13 O 0.7541(16) -0.084(2) 0.2434(7) 0.0231 1.0000 Uani .
O14 O 0.5631(14) 0.437(2) 0.3664(8) 0.0240 1.0000 Uani .
O15 O -0.1253(17) 0.327(3) 0.2454(12) 0.0488 1.0000 Uani D
O16 O 0.1236(18) 0.328(3) 0.2542(13) 0.0504 1.0000 Uani D
O17 O 0.810(3) 0.003(4) 0.4736(18) 0.1808 1.0000 Uani D
O18 O 0.616(2) -0.261(4) 0.4488(12) 0.0886 1.0000 Uani D
O19 O 0.788(3) -0.074(4) -0.0356(14) 0.0895 1.0000 Uani D
O20 O 0.018(3) 0.679(4) 0.3075(16) 0.1490 1.0000 Uani D
O21 O 0.993(3) -0.235(4) 0.4189(16) 0.1055 1.0000 Uani D
O22 O 0.606(3) 0.268(4) -0.0457(15) 0.1033 1.0000 Uani D
O23 O -0.020(3) 0.684(4) 0.195(2) 0.1636 1.0000 Uani D
O24 O 1.197(3) 1.519(4) 0.3914(18) 0.1224 1.0000 Uani D
O25 O 0.696(3) 0.055(4) 0.0597(10) 0.0979 1.0000 Uani D
O26 O 0.568(3) -0.204(4) -0.0263(18) 0.1060 1.0000 Uani D
O27 O 0.967(3) 1.306(4) 0.3982(19) 0.1396 1.0000 Uani D
O28 O 0.876(3) -0.596(4) 0.0126(15) 0.1371 1.0000 Uani D
O29 O 1.001(3) -0.228(4) 0.0800(14) 0.1056 1.0000 Uani D
O30 O 0.293(2) 0.057(4) 0.4391(9) 0.1006 1.0000 Uani D
O31 O 1.032(3) -0.691(4) 0.102(2) 0.1605 1.0000 Uani D
O32 O 0.802(3) -0.486(4) 0.1094(19) 0.1307 1.0000 Uani D
O33 O 0.627(3) 0.260(4) 0.460(2) 0.2418 1.0000 Uani D
O34 O 1.128(3) 1.412(4) 0.4874(17) 0.1458 1.0000 Uani D
O35 O 0.5000 0.0000 0.5000 0.2859 1.0000 Uani DS

loop_
_atom_site_aniso_label
_atom_site_aniso_U_11
_atom_site_aniso_U_22
_atom_site_aniso_U_33
_atom_site_aniso_U_23
_atom_site_aniso_U_13
_atom_site_aniso_U_12
Bi1 0.0085(3) 0.0079(3) 0.0077(3) 0.0017(2) 0.0030(2) 0.0004(2)
Bi2 0.0103(3) 0.0073(3) 0.0068(3) 0.0004(2) 0.0021(2) 0.0017(2)
Bi3 0.0079(3) 0.0065(3) 0.0114(3) 0.0002(2) 0.0043(2) 0.0001(2)
Bi4 0.0073(3) 0.0096(3) 0.0101(3) -0.0025(2) 0.0028(2) -0.0013(2)
Bi5 0.0090(3) 0.0100(3) 0.0149(4) 0.0023(2) 0.0031(3) -0.0001(2)
Bi6 0.0083(3) 0.0082(3) 0.0077(3) -0.0010(2) 0.0032(2) 0.0004(2)
Bi7 0.0079(3) 0.0065(3) 0.0113(3) 0.0005(2) 0.0042(2) 0.0007(2)
Bi8 0.0182(4) 0.0080(3) 0.0082(3) 0.0007(2) 0.0037(3) -0.0011(2)
Bi9 0.0089(3) 0.0098(3) 0.0145(3) -0.0019(2) 0.0028(3) 0.0007(2)
Bi10 0.0068(3) 0.0099(3) 0.0100(3) 0.0032(2) 0.0025(2) 0.0020(2)
Bi11 0.0106(3) 0.0071(3) 0.0069(3) 0.0004(2) 0.0023(2) -0.0009(2)
Bi12 0.0180(4) 0.0080(3) 0.0085(3) -0.0001(2) 0.0035(3) 0.0018(2)
Bi13 0.0604(14) 0.102(2) 0.104(2) -0.0456(16) 0.0641(15) -0.0241(13)
Bi14 0.0599(14) 0.102(2) 0.105(2) 0.0450(16) 0.0640(15) 0.0240(13)
Mo1 0.0184(8) 0.0159(8) 0.0331(10) -0.0002(7) 0.0019(7) 0.0004(6)
Mo2 0.0397(12) 0.0156(8) 0.0147(8) 0.0020(6) 0.0060(8) 0.0009(7)
Mo3 0.0393(12) 0.0159(8) 0.0147(9) -0.0012(6) 0.0069(8) -0.0002(7)
Mo4 0.0149(8) 0.0172(8) 0.0267(10) -0.0002(7) 0.0056(7) 0.0006(6)
Mo5 0.0154(8) 0.0179(8) 0.0255(10) 0.0005(7) 0.0061(7) -0.0001(6)
O1 0.007(3) 0.008(4) 0.020(4) 0.002(3) 0.001(3) 0.004(3)
O2 0.016(3) 0.012(4) 0.007(4) -0.001(3) -0.002(3) -0.001(3)
O3 0.032(3) 0.014(4) 0.004(4) 0.001(3) 0.001(4) -0.004(4)
O4 0.035(3) 0.020(4) 0.010(4) -0.003(4) 0.007(4) 0.012(4)
O5 0.009(3) 0.011(4) 0.011(4) -0.001(3) 0.005(3) -0.004(3)
O6 0.037(3) 0.011(4) 0.005(4) 0.002(3) -0.004(4) 0.007(4)
O7 0.020(3) 0.008(4) 0.011(4) 0.000(3) -0.003(4) -0.002(3)
O8 0.027(3) 0.012(4) 0.010(4) -0.002(3) -0.009(4) 0.002(4)
O9 0.013(3) 0.013(4) 0.018(4) -0.002(3) 0.006(4) 0.002(3)
O10 0.017(3) 0.023(4) 0.026(4) 0.012(4) 0.010(4) 0.002(4)
O11 0.006(3) 0.015(4) 0.021(4) 0.001(4) 0.002(3) -0.004(3)
O12 0.008(3) 0.011(4) 0.015(4) 0.002(3) 0.004(3) 0.004(3)
O13 0.036(3) 0.015(4) 0.020(4) 0.002(4) 0.011(4) -0.010(4)
O14 0.019(3) 0.021(4) 0.038(4) -0.019(4) 0.020(4) -0.009(4)
O15 0.019(3) 0.041(4) 0.083(5) 0.017(4) 0.003(4) -0.006(4)
O16 0.023(3) 0.037(4) 0.088(5) -0.010(4) 0.007(4) 0.010(4)
O17 0.073(3) 0.343(5) 0.154(5) -0.036(5) 0.082(5) -0.042(5)
O18 0.052(3) 0.103(5) 0.106(5) -0.088(4) 0.008(5) -0.016(5)
O19 0.086(3) 0.131(5) 0.064(5) -0.038(5) 0.044(5) -0.005(5)
O20 0.078(3) 0.185(5) 0.155(5) -0.139(5) -0.036(5) 0.053(5)
O21 0.126(3) 0.121(5) 0.083(5) 0.029(5) 0.051(5) 0.063(5)
O22 0.069(3) 0.091(5) 0.133(5) 0.090(5) -0.015(5) 0.001(5)
O23 0.084(3) 0.146(5) 0.240(5) 0.143(5) -0.008(5) -0.039(5)
O24 0.065(3) 0.168(5) 0.146(5) 0.076(5) 0.050(5) 0.029(5)
O25 0.066(3) 0.209(5) 0.011(4) 0.008(5) -0.007(5) 0.040(5)
O26 0.083(3) 0.075(5) 0.163(5) -0.060(5) 0.034(5) -0.048(5)
O27 0.077(3) 0.112(5) 0.223(5) -0.127(5) 0.017(5) -0.026(5)
O28 0.063(3) 0.294(5) 0.045(5) -0.004(5) -0.006(5) -0.031(5)
O29 0.146(3) 0.134(5) 0.052(5) -0.037(5) 0.055(5) -0.063(5)
O30 0.080(3) 0.210(5) 0.008(4) 0.008(5) 0.000(4) -0.052(5)
O31 0.093(3) 0.114(5) 0.264(5) 0.142(5) 0.019(5) 0.033(5)
O32 0.050(3) 0.180(5) 0.178(5) -0.090(5) 0.060(5) -0.026(5)
O33 0.116(3) 0.232(5) 0.318(5) 0.002(5) -0.077(5) 0.027(5)
O34 0.084(3) 0.280(5) 0.074(5) 0.050(5) 0.018(5) 0.064(5)
O35 0.105(3) 0.393(5) 0.325(5) -0.084(5) -0.026(5) 0.084(5)

loop_
_atom_type_symbol
_atom_type_scat_dispersion_real
_atom_type_scat_dispersion_imag
_atom_type_scat_Cromer_Mann_a1
_atom_type_scat_Cromer_Mann_b1
_atom_type_scat_Cromer_Mann_a2
_atom_type_scat_Cromer_Mann_b2
_atom_type_scat_Cromer_Mann_a3
_atom_type_scat_Cromer_Mann_b3
_atom_type_scat_Cromer_Mann_a4
_atom_type_scat_Cromer_Mann_b4
_atom_type_scat_Cromer_Mann_c
_atom_type_scat_source
Bi -4.1077 10.2566 33.3689 0.7040 12.9510 2.9238 16.5877 8.7937 6.4692 48.0093 13.5782 'International Tables Vol C 4.2.6.8 and 6.1.1.4'
Mo -1.6832 0.6857 3.7025 0.2772 17.2356 1.0958 12.8876 11.0040 3.7429 61.6584 4.3875 'International Tables Vol C 4.2.6.8 and 6.1.1.4'
O 0.0106 0.0060 3.0485 13.2771 2.2868 5.7011 1.5463 0.3239 0.8670 32.9089 0.2508 'International Tables Vol C 4.2.6.8 and 6.1.1.4'

loop_
_geom_angle_atom_site_label_1
_geom_angle_site_symmetry_1
_geom_angle_atom_site_label_2
_geom_angle_atom_site_label_3
_geom_angle_site_symmetry_3
_geom_angle
_geom_angle_publ_flag
Bi3 1_545 Bi1 Bi7 1_565 123.39(3) yes
Bi3 1_545 Bi1 Bi2 . 118.90(4) yes
Bi7 1_565 Bi1 Bi2 . 91.41(3) yes
Bi3 1_545 Bi1 Bi3 . 95.86(3) yes
Bi7 1_565 Bi1 Bi3 . 57.14(3) yes
Bi2 . Bi1 Bi3 . 60.36(3) yes
Bi3 1_545 Bi1 Bi7 . 57.24(3) yes
Bi7 1_565 Bi1 Bi7 . 94.69(3) yes
Bi2 . Bi1 Bi7 . 173.90(3) yes
Bi3 . Bi1 Bi7 . 123.35(3) yes
Bi3 1_545 Bi1 Bi8 . 173.17(3) yes
Bi7 1_565 Bi1 Bi8 . 60.29(3) yes
Bi2 . Bi1 Bi8 . 65.24(3) yes
Bi3 . Bi1 Bi8 . 90.94(3) yes
Bi7 . Bi1 Bi8 . 118.12(3) yes
Bi3 1_545 Bi1 O1 . 87.2(4) yes
Bi7 1_565 Bi1 O1 . 39.0(4) yes
Bi2 . Bi1 O1 . 98.4(4) yes
Bi3 . Bi1 O1 . 39.7(4) yes
Bi7 . Bi1 O1 . 86.3(4) yes
Bi3 1_545 Bi1 O2 . 31.2(3) yes
Bi7 1_565 Bi1 O2 . 100.0(3) yes
Bi2 . Bi1 O2 . 147.2(3) yes
Bi3 . Bi1 O2 . 100.7(3) yes
Bi7 . Bi1 O2 . 31.0(3) yes
Bi3 1_545 Bi1 O5 . 84.4(3) yes
Bi7 1_565 Bi1 O5 . 102.4(3) yes
Bi2 . Bi1 O5 . 36.5(3) yes
Bi3 . Bi1 O5 . 48.3(3) yes
Bi7 . Bi1 O5 . 141.1(3) yes
Bi3 1_545 Bi1 O9 . 140.0(3) yes
Bi7 1_565 Bi1 O9 . 49.6(4) yes
Bi2 . Bi1 O9 . 101.1(3) yes
Bi3 . Bi1 O9 . 103.5(3) yes
Bi7 . Bi1 O9 . 83.0(3) yes
Bi3 1_545 Bi1 O14 . 150.9(4) yes
Bi7 1_565 Bi1 O14 . 62.0(5) yes
Bi2 . Bi1 O14 . 35.1(4) yes
Bi3 . Bi1 O14 . 61.8(5) yes
Bi7 . Bi1 O14 . 149.9(4) yes
Bi8 . Bi1 O1 . 97.7(4) yes
Bi8 . Bi1 O2 . 146.3(3) yes
O1 . Bi1 O2 . 73.5(5) yes
Bi8 . Bi1 O5 . 100.7(3) yes
O1 . Bi1 O5 . 85.6(5) yes
O2 . Bi1 O5 . 110.7(5) yes
Bi8 . Bi1 O9 . 36.6(3) yes
O1 . Bi1 O9 . 86.0(5) yes
O2 . Bi1 O9 . 109.7(5) yes
O5 . Bi1 O9 . 134.1(4) yes
Bi8 . Bi1 O14 . 35.0(4) yes
O1 . Bi1 O14 . 85.9(6) yes
O2 . Bi1 O14 . 159.4(6) yes
O5 . Bi1 O14 . 66.9(5) yes
O9 . Bi1 O14 . 67.6(5) yes
O24 1_445 Bi2 O18 1_565 141.1(8) yes
O24 1_445 Bi2 Bi1 . 117.2(8) yes
O18 1_565 Bi2 Bi1 . 99.1(5) yes
O24 1_445 Bi2 Bi4 1_565 53.5(6) yes
O18 1_565 Bi2 Bi4 1_565 96.9(6) yes
Bi1 . Bi2 Bi4 1_565 120.80(3) yes
O24 1_445 Bi2 Bi4 . 59.4(7) yes
O18 1_565 Bi2 Bi4 . 159.4(5) yes
Bi1 . Bi2 Bi4 . 61.04(3) yes
Bi4 1_565 Bi2 Bi4 . 98.32(3) yes
O24 1_445 Bi2 O5 . 77.3(9) yes
O18 1_565 Bi2 O5 . 136.9(7) yes
Bi1 . Bi2 O5 . 40.0(4) yes
Bi4 1_565 Bi2 O5 . 96.7(3) yes
Bi4 . Bi2 O5 . 26.9(3) yes
O24 1_445 Bi2 O8 . 73.0(9) yes
O18 1_565 Bi2 O8 . 89.4(8) yes
Bi1 . Bi2 O8 . 98.0(4) yes
Bi4 1_565 Bi2 O8 . 25.8(5) yes
Bi4 . Bi2 O8 . 98.4(4) yes
O24 1_445 Bi2 O14 . 142.3(11) yes
O18 1_565 Bi2 O14 . 65.3(7) yes
Bi1 . Bi2 O14 . 36.8(4) yes
Bi4 1_565 Bi2 O14 . 109.2(5) yes
Bi4 . Bi2 O14 . 96.5(4) yes
O24 1_445 Bi2 O33 . 147.9(10) yes
O18 1_565 Bi2 O33 . 61.0(8) yes
Bi1 . Bi2 O33 . 62.7(10) yes
Bi4 1_565 Bi2 O33 . 157.4(6) yes
Bi4 . Bi2 O33 . 102.0(6) yes
O5 . Bi2 O8 . 85.5(5) yes
O5 . Bi2 O14 . 71.7(5) yes
O8 . Bi2 O14 . 83.6(7) yes
O5 . Bi2 O33 . 96.9(9) yes
O8 . Bi2 O33 . 138.7(10) yes
O14 . Bi2 O33 . 58.8(12) yes
O2 1_565 Bi3 Bi4 1_565 96.6(4) yes
O2 1_565 Bi3 Bi1 1_565 38.4(4) yes
Bi4 1_565 Bi3 Bi1 1_565 59.78(3) yes
O2 1_565 Bi3 Bi1 . 87.8(4) yes
Bi4 1_565 Bi3 Bi1 . 118.27(3) yes
Bi1 1_565 Bi3 Bi1 . 95.86(3) yes
O2 1_565 Bi3 Bi6 1_565 38.2(4) yes
Bi4 1_565 Bi3 Bi6 1_565 91.53(3) yes
Bi1 1_565 Bi3 Bi6 1_565 56.67(2) yes
Bi1 . Bi3 Bi6 1_565 122.81(4) yes
O2 1_565 Bi3 Bi5 . 96.7(4) yes
Bi4 1_565 Bi3 Bi5 . 66.02(3) yes
Bi1 1_565 Bi3 Bi5 . 90.63(3) yes
Bi1 . Bi3 Bi5 . 173.44(3) yes
Bi6 1_565 Bi3 Bi5 . 60.44(3) yes
O2 1_565 Bi3 Bi6 . 87.3(4) yes
Bi4 1_565 Bi3 Bi6 . 173.59(3) yes
Bi1 1_565 Bi3 Bi6 . 122.81(4) yes
Bi1 . Bi3 Bi6 . 56.62(2) yes
Bi6 1_565 Bi3 Bi6 . 94.66(3) yes
O2 1_565 Bi3 O1 . 75.1(5) yes
Bi4 1_565 Bi3 O1 . 146.3(3) yes
Bi1 1_565 Bi3 O1 . 101.0(3) yes
Bi1 . Bi3 O1 . 30.8(3) yes
Bi6 1_565 Bi3 O1 . 100.2(3) yes
O2 1_565 Bi3 O4 . 90.9(6) yes
Bi4 1_565 Bi3 O4 . 33.5(4) yes
Bi1 1_565 Bi3 O4 . 66.7(4) yes
Bi1 . Bi3 O4 . 151.3(4) yes
Bi6 1_565 Bi3 O4 . 67.8(4) yes
O2 1_565 Bi3 O6 . 86.9(6) yes
Bi4 1_565 Bi3 O6 . 101.2(4) yes
Bi1 1_565 Bi3 O6 . 103.8(4) yes
Bi1 . Bi3 O6 . 140.6(4) yes
Bi6 1_565 Bi3 O6 . 50.8(4) yes
O2 1_565 Bi3 O8 . 85.0(5) yes
Bi4 1_565 Bi3 O8 . 34.7(3) yes
Bi1 1_565 Bi3 O8 . 48.6(4) yes
Bi1 . Bi3 O8 . 85.3(3) yes
Bi6 1_565 Bi3 O8 . 102.0(4) yes
Bi5 . Bi3 Bi6 . 118.70(3) yes
Bi5 . Bi3 O1 . 146.4(3) yes
Bi6 . Bi3 O1 . 30.4(3) yes
Bi5 . Bi3 O4 . 33.8(4) yes
Bi6 . Bi3 O4 . 151.9(4) yes
O1 . Bi3 O4 . 166.0(5) yes
Bi5 . Bi3 O6 . 35.7(4) yes
Bi6 . Bi3 O6 . 84.1(4) yes
O1 . Bi3 O6 . 110.8(5) yes
O4 . Bi3 O6 . 67.9(5) yes
Bi5 . Bi3 O8 . 99.8(3) yes
Bi6 . Bi3 O8 . 141.4(3) yes
O1 . Bi3 O8 . 111.5(5) yes
O4 . Bi3 O8 . 66.1(5) yes
O6 . Bi3 O8 . 133.0(5) yes
O4 1_545 Bi4 O8 1_545 72.7(6) yes
O4 1_545 Bi4 Bi3 1_545 34.9(4) yes
O8 1_545 Bi4 Bi3 1_545 40.2(4) yes
O4 1_545 Bi4 Bi2 . 115.3(5) yes
O8 1_545 Bi4 Bi2 . 96.6(4) yes
Bi3 1_545 Bi4 Bi2 . 120.25(3) yes
O4 1_545 Bi4 Bi2 1_545 95.3(4) yes
O8 1_545 Bi4 Bi2 1_545 25.8(4) yes
Bi3 1_545 Bi4 Bi2 1_545 60.55(3) yes
Bi2 . Bi4 Bi2 1_545 98.32(3) yes
O4 1_545 Bi4 O5 . 87.4(6) yes
O8 1_545 Bi4 O5 . 84.7(6) yes
Bi3 1_545 Bi4 O5 . 95.4(4) yes
Bi2 . Bi4 O5 . 28.2(4) yes
Bi2 1_545 Bi4 O5 . 98.1(4) yes
O4 1_545 Bi4 O30 . 157.8(8) yes
O8 1_545 Bi4 O30 . 88.1(8) yes
Bi3 1_545 Bi4 O30 . 128.2(6) yes
Bi2 . Bi4 O30 . 54.7(6) yes
Bi2 1_545 Bi4 O30 . 69.1(6) yes
O5 . Bi4 O30 . 79.5(7) yes
O31 1_475 Bi5 Bi3 . 164.3(10) yes
O31 1_475 Bi5 O16 1_565 85.2(11) yes
Bi3 . Bi5 O16 1_565 103.1(5) yes
O31 1_475 Bi5 O29 1_465 69.5(10) yes
Bi3 . Bi5 O29 1_465 108.7(6) yes
O16 1_565 Bi5 O29 1_465 141.9(8) yes
O31 1_475 Bi5 Bi12 1_565 47.0(8) yes
Bi3 . Bi5 Bi12 1_565 119.59(4) yes
O16 1_565 Bi5 Bi12 1_565 85.2(5) yes
O29 1_465 Bi5 Bi12 1_565 96.6(6) yes
O31 1_475 Bi5 Bi12 . 109.4(10) yes
Bi3 . Bi5 Bi12 . 60.25(2) yes
O16 1_565 Bi5 Bi12 . 161.8(5) yes
O29 1_465 Bi5 Bi12 . 56.0(6) yes
Bi12 1_565 Bi5 Bi12 . 96.80(3) yes
O31 1_475 Bi5 O4 . 150.2(9) yes
Bi3 . Bi5 O4 . 35.3(4) yes
O16 1_565 Bi5 O4 . 67.8(6) yes
O29 1_465 Bi5 O4 . 140.2(7) yes
Bi12 1_565 Bi5 O4 . 115.4(5) yes
O31 1_475 Bi5 O6 . 127.3(11) yes
Bi3 . Bi5 O6 . 39.2(4) yes
O16 1_565 Bi5 O6 . 137.3(6) yes
O29 1_465 Bi5 O6 . 80.3(8) yes
Bi12 1_565 Bi5 O6 . 98.0(4) yes
O31 1_475 Bi5 O11 . 73.9(8) yes
Bi3 . Bi5 O11 . 94.3(4) yes
O16 1_565 Bi5 O11 . 79.4(6) yes
O29 1_465 Bi5 O11 . 117.7(7) yes
Bi12 1_565 Bi5 O11 . 27.7(4) yes
O31 1_475 Bi5 O23 . 109.8(10) yes
Bi3 . Bi5 O23 . 81.9(7) yes
O16 1_565 Bi5 O23 . 101.1(11) yes
O29 1_465 Bi5 O23 . 64.1(12) yes
Bi12 1_565 Bi5 O23 . 155.9(8) yes
Bi12 . Bi5 O4 . 95.4(4) yes
Bi12 . Bi5 O6 . 24.5(4) yes
O4 . Bi5 O6 . 72.7(5) yes
Bi12 . Bi5 O11 . 93.9(4) yes
O4 . Bi5 O11 . 88.5(6) yes
O6 . Bi5 O11 . 84.1(6) yes
Bi12 . Bi5 O23 . 84.4(9) yes
O4 . Bi5 O23 . 88.3(10) yes
O6 . Bi5 O23 . 93.0(8) yes
O11 . Bi5 O23 . 176.2(8) yes
O11 1_545 Bi6 Bi11 1_565 101.3(3) yes
O11 1_545 Bi6 Bi7 1_565 103.4(3) yes
Bi11 1_565 Bi6 Bi7 1_565 60.28(3) yes
O11 1_545 Bi6 Bi3 1_545 82.8(3) yes
Bi11 1_565 Bi6 Bi3 1_545 173.90(3) yes
Bi7 1_565 Bi6 Bi3 1_545 123.36(3) yes
O11 1_545 Bi6 Bi3 . 49.4(4) yes
Bi11 1_565 Bi6 Bi3 . 91.43(3) yes
Bi7 1_565 Bi6 Bi3 . 57.13(3) yes
Bi3 1_545 Bi6 Bi3 . 94.66(3) yes
O11 1_545 Bi6 Bi7 . 139.8(3) yes
Bi11 1_565 Bi6 Bi7 . 118.84(3) yes
Bi7 1_565 Bi6 Bi7 . 95.85(3) yes
Bi3 1_545 Bi6 Bi7 . 57.23(3) yes
Bi3 . Bi6 Bi7 . 123.32(3) yes
O11 1_545 Bi6 Bi12 . 36.7(4) yes
Bi11 1_565 Bi6 Bi12 . 65.33(3) yes
Bi7 1_565 Bi6 Bi12 . 90.94(3) yes
Bi3 1_545 Bi6 Bi12 . 118.09(3) yes
Bi3 . Bi6 Bi12 . 60.31(3) yes
O11 1_545 Bi6 O1 . 85.6(5) yes
Bi11 1_565 Bi6 O1 . 98.6(4) yes
Bi7 1_565 Bi6 O1 . 40.0(4) yes
Bi3 1_545 Bi6 O1 . 86.1(4) yes
Bi3 . Bi6 O1 . 38.9(3) yes
O11 1_545 Bi6 O2 . 109.0(5) yes
Bi11 1_565 Bi6 O2 . 147.5(3) yes
Bi7 1_565 Bi6 O2 . 100.5(3) yes
Bi3 1_545 Bi6 O2 . 30.7(3) yes
Bi3 . Bi6 O2 . 99.3(3) yes
O11 1_545 Bi6 O10 . 68.1(5) yes
Bi11 1_565 Bi6 O10 . 34.8(4) yes
Bi7 1_565 Bi6 O10 . 61.4(4) yes
Bi3 1_545 Bi6 O10 . 150.4(4) yes
Bi3 . Bi6 O10 . 62.2(4) yes
O11 1_545 Bi6 O12 . 134.4(4) yes
Bi11 1_565 Bi6 O12 . 36.5(3) yes
Bi7 1_565 Bi6 O12 . 48.4(3) yes
Bi3 1_545 Bi6 O12 . 140.9(3) yes
Bi3 . Bi6 O12 . 102.5(3) yes
Bi7 . Bi6 Bi12 . 173.18(3) yes
Bi7 . Bi6 O1 . 87.1(3) yes
Bi12 . Bi6 O1 . 97.7(3) yes
Bi7 . Bi6 O2 . 31.9(3) yes
Bi12 . Bi6 O2 . 145.7(3) yes
O1 . Bi6 O2 . 72.8(5) yes
Bi7 . Bi6 O10 . 150.4(4) yes
Bi12 . Bi6 O10 . 35.5(4) yes
O1 . Bi6 O10 . 86.0(6) yes
O2 . Bi6 O10 . 158.8(5) yes
Bi7 . Bi6 O12 . 84.2(3) yes
Bi12 . Bi6 O12 . 100.8(3) yes
O1 . Bi6 O12 . 85.9(5) yes
O2 . Bi6 O12 . 111.0(5) yes
O10 . Bi6 O12 . 66.6(5) yes
O3 1_545 Bi7 O1 1_545 110.5(5) yes
O3 1_545 Bi7 Bi9 1_545 35.7(4) yes
O1 1_545 Bi7 Bi9 1_545 146.2(3) yes
O3 1_545 Bi7 Bi6 . 104.1(3) yes
O1 1_545 Bi7 Bi6 . 101.0(3) yes
Bi9 1_545 Bi7 Bi6 . 90.68(3) yes
O3 1_545 Bi7 Bi6 1_545 140.5(3) yes
O1 1_545 Bi7 Bi6 1_545 31.1(3) yes
Bi9 1_545 Bi7 Bi6 1_545 173.39(3) yes
Bi6 . Bi7 Bi6 1_545 95.85(3) yes
O3 1_545 Bi7 Bi1 . 51.1(4) yes
O1 1_545 Bi7 Bi1 . 100.0(3) yes
Bi9 1_545 Bi7 Bi1 . 60.44(4) yes
Bi6 . Bi7 Bi1 . 56.72(2) yes
Bi6 1_545 Bi7 Bi1 . 122.82(4) yes
O3 1_545 Bi7 Bi1 1_545 84.0(3) yes
O1 1_545 Bi7 Bi1 1_545 30.2(3) yes
Bi9 1_545 Bi7 Bi1 1_545 118.70(3) yes
Bi6 . Bi7 Bi1 1_545 122.82(4) yes
Bi6 1_545 Bi7 Bi1 1_545 56.58(2) yes
O3 1_545 Bi7 Bi10 . 101.2(3) yes
O1 1_545 Bi7 Bi10 . 146.6(3) yes
Bi9 1_545 Bi7 Bi10 . 65.95(3) yes
Bi6 . Bi7 Bi10 . 59.82(3) yes
Bi6 1_545 Bi7 Bi10 . 118.38(3) yes
O3 1_545 Bi7 O2 . 86.6(5) yes
O1 1_545 Bi7 O2 . 74.7(5) yes
Bi9 1_545 Bi7 O2 . 96.6(3) yes
Bi6 . Bi7 O2 . 39.3(4) yes
Bi6 1_545 Bi7 O2 . 87.9(3) yes
O3 1_545 Bi7 O7 . 133.5(4) yes
O1 1_545 Bi7 O7 . 111.5(5) yes
Bi9 1_545 Bi7 O7 . 100.1(3) yes
Bi6 . Bi7 O7 . 48.8(3) yes
Bi6 1_545 Bi7 O7 . 85.0(3) yes
O3 1_545 Bi7 O13 . 67.9(6) yes
O1 1_545 Bi7 O13 . 165.8(5) yes
Bi9 1_545 Bi7 O13 . 33.8(4) yes
Bi6 . Bi7 O13 . 66.7(5) yes
Bi6 1_545 Bi7 O13 . 151.4(4) yes
Bi1 . Bi7 Bi1 1_545 94.69(3) yes
Bi1 . Bi7 Bi10 . 91.49(3) yes
Bi1 1_545 Bi7 Bi10 . 173.63(3) yes
Bi1 . Bi7 O2 . 37.8(4) yes
Bi1 1_545 Bi7 O2 . 86.6(4) yes
Bi10 . Bi7 O2 . 97.4(4) yes
Bi1 . Bi7 O7 . 102.3(3) yes
Bi1 1_545 Bi7 O7 . 141.1(3) yes
Bi10 . Bi7 O7 . 35.1(3) yes
O2 . Bi7 O7 . 86.0(5) yes
Bi1 . Bi7 O13 . 67.7(5) yes
Bi1 1_545 Bi7 O13 . 151.9(4) yes
Bi10 . Bi7 O13 . 33.5(4) yes
O2 . Bi7 O13 . 91.1(6) yes
O7 . Bi7 O13 . 66.4(5) yes
O18 1_565 Bi8 Bi1 . 101.6(5) yes
O18 1_565 Bi8 O27 1_545 150.1(9) yes
Bi1 . Bi8 O27 1_545 105.3(5) yes
O18 1_565 Bi8 O34 2_776 71.2(9) yes
Bi1 . Bi8 O34 2_776 140.1(6) yes
O27 1_545 Bi8 O34 2_776 79.8(11) yes
O18 1_565 Bi8 Bi9 1_545 162.8(5) yes
Bi1 . Bi8 Bi9 1_545 61.84(4) yes
O27 1_545 Bi8 Bi9 1_545 44.2(6) yes
O34 2_776 Bi8 Bi9 1_545 117.8(6) yes
O18 1_565 Bi8 Mo2 1_565 22.8(5) yes
Bi1 . Bi8 Mo2 1_565 124.33(5) yes
O27 1_545 Bi8 Mo2 1_565 129.2(6) yes
O34 2_776 Bi8 Mo2 1_565 55.8(6) yes
Bi9 1_545 Bi8 Mo2 1_565 173.17(4) yes
O18 1_565 Bi8 Bi9 . 96.0(6) yes
Bi1 . Bi8 Bi9 . 120.74(3) yes
O27 1_545 Bi8 Bi9 . 81.5(8) yes
O34 2_776 Bi8 Bi9 . 99.2(6) yes
Bi9 1_545 Bi8 Bi9 . 96.83(3) yes
O18 1_565 Bi8 O3 . 92.5(8) yes
Bi1 . Bi8 O3 . 97.7(4) yes
O27 1_545 Bi8 O3 . 96.7(10) yes
O34 2_776 Bi8 O3 . 121.4(7) yes
Bi9 1_545 Bi8 O3 . 94.3(4) yes
O18 1_565 Bi8 O9 . 139.6(6) yes
Bi1 . Bi8 O9 . 39.6(4) yes
O27 1_545 Bi8 O9 . 69.7(8) yes
O34 2_776 Bi8 O9 . 142.1(7) yes
Bi9 1_545 Bi8 O9 . 26.2(4) yes
O18 1_565 Bi8 O14 . 67.4(6) yes
Bi1 . Bi8 O14 . 37.1(4) yes
O27 1_545 Bi8 O14 . 141.6(7) yes
O34 2_776 Bi8 O14 . 131.4(9) yes
Bi9 1_545 Bi8 O14 . 97.4(4) yes
O18 1_565 Bi8 O33 . 64.9(9) yes
Bi1 . Bi8 O33 . 64.4(9) yes
O27 1_545 Bi8 O33 . 116.1(11) yes
O34 2_776 Bi8 O33 . 77.7(12) yes
Bi9 1_545 Bi8 O33 . 101.4(7) yes
Mo2 1_565 Bi8 Bi9 . 82.40(4) yes
Mo2 1_565 Bi8 O3 . 87.8(4) yes
Bi9 . Bi8 O3 . 24.9(4) yes
Mo2 1_565 Bi8 O9 . 160.6(4) yes
Bi9 . Bi8 O9 . 98.1(4) yes
O3 . Bi8 O9 . 85.0(5) yes
Mo2 1_565 Bi8 O14 . 89.2(4) yes
Bi9 . Bi8 O14 . 109.3(5) yes
O3 . Bi8 O14 . 85.1(7) yes
O9 . Bi8 O14 . 72.2(5) yes
Mo2 1_565 Bi8 O33 . 80.2(8) yes
Bi9 . Bi8 O33 . 160.8(7) yes
O3 . Bi8 O33 . 145.4(9) yes
O9 . Bi8 O33 . 95.6(9) yes
O14 . Bi8 O33 . 62.5(10) yes
O13 1_565 Bi9 O9 1_565 88.7(6) yes
O13 1_565 Bi9 O20 1_655 89.4(9) yes
O9 1_565 Bi9 O20 1_655 176.3(8) yes
O13 1_565 Bi9 O15 1_665 67.4(6) yes
O9 1_565 Bi9 O15 1_665 79.4(6) yes
O20 1_655 Bi9 O15 1_665 102.8(10) yes
O13 1_565 Bi9 Bi7 1_565 35.3(4) yes
O9 1_565 Bi9 Bi7 1_565 94.6(4) yes
O20 1_655 Bi9 Bi7 1_565 82.0(6) yes
O15 1_665 Bi9 Bi7 1_565 102.8(5) yes
O13 1_565 Bi9 O21 1_565 139.2(7) yes
O9 1_565 Bi9 O21 1_565 117.5(8) yes
O20 1_655 Bi9 O21 1_565 62.5(11) yes
O15 1_665 Bi9 O21 1_565 143.4(8) yes
Bi7 1_565 Bi9 O21 1_565 107.5(6) yes
O13 1_565 Bi9 Bi8 1_565 115.3(5) yes
O9 1_565 Bi9 Bi8 1_565 27.3(4) yes
O20 1_655 Bi9 Bi8 1_565 155.1(7) yes
O15 1_665 Bi9 Bi8 1_565 85.2(5) yes
Bi7 1_565 Bi9 Bi8 1_565 119.59(4) yes
O13 1_565 Bi9 Bi8 . 95.4(4) yes
O9 1_565 Bi9 Bi8 . 94.0(4) yes
O20 1_655 Bi9 Bi8 . 83.0(8) yes
O15 1_665 Bi9 Bi8 . 161.5(4) yes
Bi7 1_565 Bi9 Bi8 . 60.24(2) yes
O13 1_565 Bi9 O3 . 73.0(5) yes
O9 1_565 Bi9 O3 . 84.6(6) yes
O20 1_655 Bi9 O3 . 91.8(8) yes
O15 1_665 Bi9 O3 . 137.4(6) yes
Bi7 1_565 Bi9 O3 . 39.4(4) yes
O13 1_565 Bi9 O27 . 150.5(9) yes
O9 1_565 Bi9 O27 . 73.6(8) yes
O20 1_655 Bi9 O27 . 109.4(9) yes
O15 1_665 Bi9 O27 . 85.9(11) yes
Bi7 1_565 Bi9 O27 . 164.1(9) yes
O21 1_565 Bi9 Bi8 1_565 97.1(6) yes
O21 1_565 Bi9 Bi8 . 54.7(7) yes
Bi8 1_565 Bi9 Bi8 . 96.83(3) yes
O21 1_565 Bi9 O3 . 78.7(8) yes
Bi8 1_565 Bi9 O3 . 98.1(4) yes
Bi8 . Bi9 O3 . 24.1(4) yes
O21 1_565 Bi9 O27 . 70.3(10) yes
Bi8 1_565 Bi9 O27 . 47.0(7) yes
Bi8 . Bi9 O27 . 109.0(10) yes
O3 . Bi9 O27 . 126.8(10) yes
Bi7 . Bi10 Bi11 1_565 120.22(3) yes
Bi7 . Bi10 Bi11 . 60.45(3) yes
Bi11 1_565 Bi10 Bi11 . 98.28(3) yes
Bi7 . Bi10 O7 . 40.3(4) yes
Bi11 1_565 Bi10 O7 . 96.6(4) yes
Bi11 . Bi10 O7 . 25.5(4) yes
Bi7 . Bi10 O12 . 95.4(4) yes
Bi11 1_565 Bi10 O12 . 28.1(4) yes
Bi11 . Bi10 O12 . 97.9(4) yes
O7 . Bi10 O12 . 84.8(5) yes
Bi7 . Bi10 O13 . 35.0(4) yes
Bi11 1_565 Bi10 O13 . 115.2(5) yes
Bi11 . Bi10 O13 . 95.3(4) yes
O7 . Bi10 O13 . 72.9(6) yes
O12 . Bi10 O13 . 87.4(6) yes
Bi7 . Bi10 O25 . 126.0(7) yes
Bi11 1_565 Bi10 O25 . 53.5(6) yes
Bi11 . Bi10 O25 . 67.6(6) yes
O7 . Bi10 O25 . 85.8(8) yes
O12 . Bi10 O25 . 77.7(7) yes
O13 . Bi10 O25 . 155.1(9) yes
O22 2_655 Bi11 O12 1_545 140.5(8) yes
O22 2_655 Bi11 O10 1_545 69.1(9) yes
O12 1_545 Bi11 O10 1_545 71.5(5) yes
O22 2_655 Bi11 O26 2_645 73.5(9) yes
O12 1_545 Bi11 O26 2_645 95.1(9) yes
O10 1_545 Bi11 O26 2_645 75.3(10) yes
O22 2_655 Bi11 Bi6 1_545 102.0(7) yes
O12 1_545 Bi11 Bi6 1_545 40.1(4) yes
O10 1_545 Bi11 Bi6 1_545 36.5(4) yes
O26 2_645 Bi11 Bi6 1_545 69.5(9) yes
O22 2_655 Bi11 Bi10 1_545 161.4(6) yes
O12 1_545 Bi11 Bi10 1_545 26.7(4) yes
O10 1_545 Bi11 Bi10 1_545 96.3(4) yes
O26 2_645 Bi11 Bi10 1_545 92.0(7) yes
Bi6 1_545 Bi11 Bi10 1_545 61.09(3) yes
O22 2_655 Bi11 Bi10 . 97.5(6) yes
O12 1_545 Bi11 Bi10 . 96.8(4) yes
O10 1_545 Bi11 Bi10 . 109.2(5) yes
O26 2_645 Bi11 Bi10 . 168.1(8) yes
Bi6 1_545 Bi11 Bi10 . 120.86(3) yes
O22 2_655 Bi11 O7 . 91.6(8) yes
O12 1_545 Bi11 O7 . 85.6(5) yes
O10 1_545 Bi11 O7 . 83.4(6) yes
O26 2_645 Bi11 O7 . 157.3(9) yes
Bi6 1_545 Bi11 O7 . 98.0(4) yes
O22 2_655 Bi11 O32 . 139.8(9) yes
O12 1_545 Bi11 O32 . 76.5(9) yes
O10 1_545 Bi11 O32 . 141.4(11) yes
O26 2_645 Bi11 O32 . 129.2(10) yes
Bi6 1_545 Bi11 O32 . 116.6(9) yes
Bi10 1_545 Bi11 Bi10 . 98.28(3) yes
Bi10 1_545 Bi11 O7 . 98.3(4) yes
Bi10 . Bi11 O7 . 25.9(4) yes
Bi10 1_545 Bi11 O32 . 58.8(7) yes
Bi10 . Bi11 O32 . 53.8(6) yes
O7 . Bi11 O32 . 73.0(9) yes
O11 1_545 Bi12 Bi6 . 39.3(4) yes
O11 1_545 Bi12 O22 2_665 138.2(6) yes
Bi6 . Bi12 O22 2_665 99.9(5) yes
O11 1_545 Bi12 O31 1_465 70.0(8) yes
Bi6 . Bi12 O31 1_465 105.4(5) yes
O22 2_665 Bi12 O31 1_465 150.4(10) yes
O11 1_545 Bi12 O19 2_655 78.8(7) yes
Bi6 . Bi12 O19 2_655 74.9(7) yes
O22 2_665 Bi12 O19 2_655 102.5(9) yes
O31 1_465 Bi12 O19 2_655 70.2(10) yes
O11 1_545 Bi12 O28 2_655 142.8(7) yes
Bi6 . Bi12 O28 2_655 141.1(6) yes
O22 2_665 Bi12 O28 2_655 70.9(9) yes
O31 1_465 Bi12 O28 2_655 79.8(11) yes
O19 2_655 Bi12 O28 2_655 70.7(8) yes
O11 1_545 Bi12 Bi5 1_545 26.6(3) yes
Bi6 . Bi12 Bi5 1_545 61.86(4) yes
O22 2_665 Bi12 Bi5 1_545 160.5(5) yes
O31 1_465 Bi12 Bi5 1_545 44.2(6) yes
O19 2_655 Bi12 Bi5 1_545 67.4(6) yes
O11 1_545 Bi12 Mo3 2_665 160.1(3) yes
Bi6 . Bi12 Mo3 2_665 124.14(5) yes
O22 2_665 Bi12 Mo3 2_665 24.5(5) yes
O31 1_465 Bi12 Mo3 2_665 129.3(6) yes
O19 2_655 Bi12 Mo3 2_665 110.3(6) yes
O11 1_545 Bi12 Bi5 . 98.1(4) yes
Bi6 . Bi12 Bi5 . 120.70(3) yes
O22 2_665 Bi12 Bi5 . 99.0(7) yes
O31 1_465 Bi12 Bi5 . 81.1(8) yes
O19 2_655 Bi12 Bi5 . 150.6(6) yes
O11 1_545 Bi12 O6 . 84.9(5) yes
Bi6 . Bi12 O6 . 97.4(4) yes
O22 2_665 Bi12 O6 . 95.1(9) yes
O31 1_465 Bi12 O6 . 96.6(11) yes
O19 2_655 Bi12 O6 . 161.7(7) yes
O11 1_545 Bi12 O10 . 72.0(5) yes
Bi6 . Bi12 O10 . 37.2(4) yes
O22 2_665 Bi12 O10 . 66.4(7) yes
O31 1_465 Bi12 O10 . 141.7(7) yes
O19 2_655 Bi12 O10 . 97.7(8) yes
O28 2_655 Bi12 Bi5 1_545 118.0(6) yes
O28 2_655 Bi12 Mo3 2_665 55.7(6) yes
Bi5 1_545 Bi12 Mo3 2_665 173.33(4) yes
O28 2_655 Bi12 Bi5 . 98.2(6) yes
Bi5 1_545 Bi12 Bi5 . 96.80(3) yes
Mo3 2_665 Bi12 Bi5 . 82.52(4) yes
O28 2_655 Bi12 O6 . 120.6(7) yes
Bi5 1_545 Bi12 O6 . 94.3(4) yes
Mo3 2_665 Bi12 O6 . 87.8(4) yes
Bi5 . Bi12 O6 . 25.2(4) yes
O28 2_655 Bi12 O10 . 131.8(9) yes
Bi5 1_545 Bi12 O10 . 97.5(4) yes
Mo3 2_665 Bi12 O10 . 88.9(4) yes
Bi5 . Bi12 O10 . 109.3(5) yes
O6 . Bi12 O10 . 84.9(6) yes
O21 2_756 Bi13 O17 2_756 84.9(13) yes
O21 2_756 Bi13 O34 1_545 72.5(11) yes
O17 2_756 Bi13 O34 1_545 60.9(9) yes
O21 2_756 Bi13 O34 2_766 107.5(11) yes
O17 2_756 Bi13 O34 2_766 119.1(9) yes
O34 1_545 Bi13 O34 2_766 179.996 yes
O21 2_756 Bi13 Mo5 1_535 155.1(7) yes
O17 2_756 Bi13 Mo5 1_535 77.6(9) yes
O34 1_545 Bi13 Mo5 1_535 112.7(8) yes
O34 2_766 Bi13 Mo5 1_535 67.3(8) yes
O21 2_756 Bi13 Mo5 2_776 24.9(7) yes
O17 2_756 Bi13 Mo5 2_776 102.4(9) yes
O34 1_545 Bi13 Mo5 2_776 67.3(8) yes
O34 2_766 Bi13 Mo5 2_776 112.7(8) yes
Mo5 1_535 Bi13 Mo5 2_776 179.997 yes
O21 2_756 Bi13 Mo5 2_766 88.7(7) yes
O17 2_756 Bi13 Mo5 2_766 101.8(8) yes
O34 1_545 Bi13 Mo5 2_766 154.8(8) yes
O34 2_766 Bi13 Mo5 2_766 25.2(8) yes
Mo5 1_535 Bi13 Mo5 2_766 77.86(6) yes
O21 2_756 Bi13 Mo5 1_545 91.3(7) yes
O17 2_756 Bi13 Mo5 1_545 78.2(8) yes
O34 1_545 Bi13 Mo5 1_545 25.2(8) yes
O34 2_766 Bi13 Mo5 1_545 154.8(8) yes
Mo5 1_535 Bi13 Mo5 1_545 102.14(6) yes
O21 2_756 Bi13 O17 . 95.1(13) yes
O17 2_756 Bi13 O17 . 179.995 yes
O34 1_545 Bi13 O17 . 119.1(9) yes
O34 2_766 Bi13 O17 . 60.9(9) yes
Mo5 1_535 Bi13 O17 . 102.4(9) yes
O21 2_756 Bi13 O21 . 179.995 yes
O17 2_756 Bi13 O21 . 95.1(13) yes
O34 1_545 Bi13 O21 . 107.5(11) yes
O34 2_766 Bi13 O21 . 72.5(11) yes
Mo5 1_535 Bi13 O21 . 24.9(7) yes
Mo5 2_776 Bi13 Mo5 2_766 102.14(6) yes
Mo5 2_776 Bi13 Mo5 1_545 77.86(6) yes
Mo5 2_766 Bi13 Mo5 1_545 179.997 yes
Mo5 2_776 Bi13 O17 . 77.6(9) yes
Mo5 2_766 Bi13 O17 . 78.2(8) yes
Mo5 1_545 Bi13 O17 . 101.8(8) yes
Mo5 2_776 Bi13 O21 . 155.1(7) yes
Mo5 2_766 Bi13 O21 . 91.3(7) yes
Mo5 1_545 Bi13 O21 . 88.7(7) yes
O17 . Bi13 O21 . 84.9(13) yes
O29 2_755 Bi14 O19 2_755 91.1(11) yes
O29 2_755 Bi14 O28 2_745 106.1(10) yes
O19 2_755 Bi14 O28 2_745 71.5(8) yes
O29 2_755 Bi14 O28 1_565 73.9(10) yes
O19 2_755 Bi14 O28 1_565 108.5(8) yes
O28 2_745 Bi14 O28 1_565 179.996 yes
O29 2_755 Bi14 Mo4 2_755 24.5(7) yes
O19 2_755 Bi14 Mo4 2_755 72.1(7) yes
O28 2_745 Bi14 Mo4 2_755 112.7(7) yes
O28 1_565 Bi14 Mo4 2_755 67.3(7) yes
O29 2_755 Bi14 Mo4 2_745 87.5(6) yes
O19 2_755 Bi14 Mo4 2_745 88.1(6) yes
O28 2_745 Bi14 Mo4 2_745 25.0(7) yes
O28 1_565 Bi14 Mo4 2_745 155.0(7) yes
Mo4 2_755 Bi14 Mo4 2_745 102.00(6) yes
O29 2_755 Bi14 Mo4 1_565 92.5(6) yes
O19 2_755 Bi14 Mo4 1_565 91.9(6) yes
O28 2_745 Bi14 Mo4 1_565 155.0(7) yes
O28 1_565 Bi14 Mo4 1_565 25.0(7) yes
Mo4 2_755 Bi14 Mo4 1_565 78.00(6) yes
O29 2_755 Bi14 Mo4 . 155.5(7) yes
O19 2_755 Bi14 Mo4 . 107.9(7) yes
O28 2_745 Bi14 Mo4 . 67.3(7) yes
O28 1_565 Bi14 Mo4 . 112.7(7) yes
Mo4 2_755 Bi14 Mo4 . 179.997 yes
O29 2_755 Bi14 O19 . 88.9(11) yes
O19 2_755 Bi14 O19 . 179.995 yes
O28 2_745 Bi14 O19 . 108.5(8) yes
O28 1_565 Bi14 O19 . 71.5(8) yes
Mo4 2_755 Bi14 O19 . 107.9(7) yes
O29 2_755 Bi14 O29 . 179.995 yes
O19 2_755 Bi14 O29 . 88.9(11) yes
O28 2_745 Bi14 O29 . 73.9(10) yes
O28 1_565 Bi14 O29 . 106.1(10) yes
Mo4 2_755 Bi14 O29 . 155.5(7) yes
Mo4 2_745 Bi14 Mo4 1_565 179.997 yes
Mo4 2_745 Bi14 Mo4 . 78.00(6) yes
Mo4 1_565 Bi14 Mo4 . 102.00(6) yes
Mo4 2_745 Bi14 O19 . 91.9(6) yes
Mo4 1_565 Bi14 O19 . 88.1(6) yes
Mo4 . Bi14 O19 . 72.1(7) yes
Mo4 2_745 Bi14 O29 . 92.5(6) yes
Mo4 1_565 Bi14 O29 . 87.5(6) yes
Mo4 . Bi14 O29 . 24.5(7) yes
O19 . Bi14 O29 . 91.1(11) yes
O15 . Mo1 O16 . 112.2(9) yes
O15 . Mo1 O20 . 110.1(15) yes
O16 . Mo1 O20 . 110.0(13) yes
O15 . Mo1 O23 . 109.9(14) yes
O16 . Mo1 O23 . 111.5(16) yes
O20 . Mo1 O23 . 102.8(17) yes
O30 2_656 Mo2 Bi8 1_545 116.4(9) yes
O30 2_656 Mo2 O17 . 101.0(16) yes
Bi8 1_545 Mo2 O17 . 64.9(10) yes
O30 2_656 Mo2 O18 . 117.0(12) yes
Bi8 1_545 Mo2 O18 . 34.7(9) yes
O17 . Mo2 O18 . 99.1(13) yes
O30 2_656 Mo2 O33 . 120.6(16) yes
Bi8 1_545 Mo2 O33 . 121.5(16) yes
O17 . Mo2 O33 . 92.1(15) yes
O18 . Mo2 O33 . 117.4(16) yes
O30 2_656 Mo2 O35 . 85.0(10) yes
Bi8 1_545 Mo2 O35 . 117.89(9) yes
O17 . Mo2 O35 . 171.4(10) yes
O18 . Mo2 O35 . 83.2(9) yes
O33 . Mo2 O35 . 79.5(13) yes
Bi12 2_665 Mo3 O19 . 73.1(9) yes
Bi12 2_665 Mo3 O22 . 40.0(11) yes
O19 . Mo3 O22 . 110.8(15) yes
Bi12 2_665 Mo3 O25 . 118.1(9) yes
O19 . Mo3 O25 . 114.9(15) yes
O22 . Mo3 O25 . 111.3(15) yes
Bi12 2_665 Mo3 O26 . 131.5(14) yes
O19 . Mo3 O26 . 104.8(14) yes
O22 . Mo3 O26 . 107.8(15) yes
O25 . Mo3 O26 . 106.7(17) yes
Bi14 . Mo4 Bi14 1_545 102.00(6) yes
Bi14 . Mo4 O28 . 79.6(10) yes
Bi14 1_545 Mo4 O28 . 44.8(10) yes
Bi14 . Mo4 O29 . 32.4(11) yes
Bi14 1_545 Mo4 O29 . 118.4(10) yes
O28 . Mo4 O29 . 110.8(14) yes
Bi14 . Mo4 O31 . 114.1(12) yes
Bi14 1_545 Mo4 O31 . 53.8(16) yes
O28 . Mo4 O31 . 98.3(18) yes
O29 . Mo4 O31 . 99.9(15) yes
Bi14 . Mo4 O32 . 122.3(10) yes
Bi14 1_545 Mo4 O32 . 125.8(9) yes
O28 . Mo4 O32 . 111.0(17) yes
O29 . Mo4 O32 . 115.7(13) yes
O31 . Mo4 O32 . 119.5(19) yes
O21 1_575 Mo5 Bi13 2_776 33.8(12) yes
O21 1_575 Mo5 Bi13 2_766 117.2(11) yes
Bi13 2_776 Mo5 Bi13 2_766 102.14(6) yes
O21 1_575 Mo5 O24 . 116.2(13) yes
Bi13 2_776 Mo5 O24 . 121.3(10) yes
Bi13 2_766 Mo5 O24 . 126.6(9) yes
O21 1_575 Mo5 O27 . 97.8(14) yes
Bi13 2_776 Mo5 O27 . 114.1(11) yes
Bi13 2_766 Mo5 O27 . 53.3(14) yes
O24 . Mo5 O27 . 120.6(18) yes
O21 1_575 Mo5 O34 . 111.2(16) yes
Bi13 2_776 Mo5 O34 . 78.9(11) yes
Bi13 2_766 Mo5 O34 . 47.0(11) yes
O24 . Mo5 O34 . 109.7(18) yes
O27 . Mo5 O34 . 100.0(18) yes
Bi3 . O1 Bi7 1_565 90.1(4) yes
Bi3 . O1 Bi6 . 110.7(6) yes
Bi7 1_565 O1 Bi6 . 108.9(6) yes
Bi3 . O1 Bi1 . 109.5(6) yes
Bi7 1_565 O1 Bi1 . 110.8(6) yes
Bi6 . O1 Bi1 . 122.1(6) yes
Bi1 . O2 Bi6 . 91.5(4) yes
Bi1 . O2 Bi7 . 111.3(6) yes
Bi6 . O2 Bi7 . 108.9(6) yes
Bi1 . O2 Bi3 1_545 110.3(6) yes
Bi6 . O2 Bi3 1_545 111.1(6) yes
Bi7 . O2 Bi3 1_545 120.1(6) yes
Bi7 1_565 O3 Bi9 . 104.9(6) yes
Bi7 1_565 O3 Bi8 . 114.7(6) yes
Bi9 . O3 Bi8 . 131.0(7) yes
Bi3 . O4 Bi4 1_565 111.5(7) yes
Bi3 . O4 Bi5 . 110.8(6) yes
Bi4 1_565 O4 Bi5 . 132.7(8) yes
Bi1 . O5 Bi2 . 103.6(5) yes
Bi1 . O5 Bi4 . 114.4(5) yes
Bi2 . O5 Bi4 . 124.9(7) yes
Bi3 . O6 Bi5 . 105.2(6) yes
Bi3 . O6 Bi12 . 114.7(6) yes
Bi5 . O6 Bi12 . 130.3(7) yes
Bi7 . O7 Bi10 . 104.6(6) yes
Bi7 . O7 Bi11 . 111.8(5) yes
Bi10 . O7 Bi11 . 128.5(8) yes
Bi3 . O8 Bi4 1_565 105.0(6) yes
Bi3 . O8 Bi2 . 111.4(6) yes
Bi4 1_565 O8 Bi2 . 128.3(9) yes
Bi1 . O9 Bi8 . 103.9(6) yes
Bi1 . O9 Bi9 1_545 117.8(6) yes
Bi8 . O9 Bi9 1_545 126.5(7) yes
Bi6 . O10 Bi12 . 107.3(6) yes
Bi6 . O10 Bi11 1_565 108.7(7) yes
Bi12 . O10 Bi11 1_565 126.2(8) yes
Bi6 1_565 O11 Bi12 1_565 104.0(6) yes
Bi6 1_565 O11 Bi5 . 118.2(6) yes
Bi12 1_565 O11 Bi5 . 125.8(7) yes
Bi6 . O12 Bi11 1_565 103.4(5) yes
Bi6 . O12 Bi10 . 114.6(5) yes
Bi11 1_565 O12 Bi10 . 125.1(7) yes
Bi7 . O13 Bi10 . 111.5(7) yes
Bi7 . O13 Bi9 1_545 110.8(7) yes
Bi10 . O13 Bi9 1_545 132.6(8) yes
Bi1 . O14 Bi2 . 108.0(6) yes
Bi1 . O14 Bi8 . 107.9(6) yes
Bi2 . O14 Bi8 . 126.3(8) yes
Bi9 1_445 O15 Mo1 . 121.4(11) yes
Bi5 1_545 O16 Mo1 . 122.1(12) yes
Bi13 . O17 Mo2 . 150(2) yes
Bi8 1_545 O18 Bi2 1_545 94.1(6) yes
Bi8 1_545 O18 Mo2 . 122.5(13) yes
Bi2 1_545 O18 Mo2 . 143.4(13) yes
Bi14 . O19 Bi12 2_655 112.0(9) yes
Bi14 . O19 Mo3 . 129.9(15) yes
Bi12 2_655 O19 Mo3 . 114.0(13) yes
Bi9 1_455 O20 Mo1 . 124.8(16) yes
Bi13 . O21 Bi9 1_545 109.4(9) yes
Bi13 . O21 Mo5 1_535 121.2(18) yes
Bi9 1_545 O21 Mo5 1_535 128.7(18) yes
Bi11 2_655 O22 Bi12 2_665 92.7(7) yes
Bi11 2_655 O22 Mo3 . 150.3(16) yes
Bi12 2_665 O22 Mo3 . 115.5(15) yes
Bi5 . O23 Mo1 . 126.0(18) yes
Bi2 1_665 O24 Mo5 . 144(2) yes
Bi10 . O25 Mo3 . 162.1(14) yes
Bi11 2_645 O26 Mo3 . 157(2) yes
Bi9 . O27 Bi8 1_565 88.8(9) yes
Bi9 . O27 Mo5 . 150(2) yes
Bi8 1_565 O27 Mo5 . 112.8(11) yes
Bi14 1_545 O28 Bi12 2_655 104.2(11) yes
Bi14 1_545 O28 Mo4 . 110.2(14) yes
Bi12 2_655 O28 Mo4 . 144.9(14) yes
Bi14 . O29 Bi5 1_645 109.7(9) yes
Bi14 . O29 Mo4 . 123.1(16) yes
Bi5 1_645 O29 Mo4 . 127.1(15) yes
Bi4 . O30 Mo2 2_656 164.1(13) yes
Bi5 1_635 O31 Bi12 1_645 88.8(10) yes
Bi5 1_635 O31 Mo4 . 151(3) yes
Bi12 1_645 O31 Mo4 . 113.0(12) yes
Bi11 . O32 Mo4 . 144(2) yes
Bi8 . O33 Bi2 . 90.9(11) yes
Bi8 . O33 Mo2 . 123.2(19) yes
Bi2 . O33 Mo2 . 138.2(17) yes
Bi13 1_565 O34 Bi8 2_776 103.3(12) yes
Bi13 1_565 O34 Mo5 . 107.9(15) yes
Bi8 2_776 O34 Mo5 . 147.9(15) yes
Mo2 . O35 Mo2 2_656 179.994 yes

loop_
_geom_bond_atom_site_label_1
_geom_bond_atom_site_label_2
_geom_bond_site_symmetry_2
_geom_bond_distance
_geom_bond_publ_flag
Bi1 Bi3 1_545 3.9018(13) yes
Bi1 Bi7 1_565 3.9442(12) yes
Bi1 Bi2 . 3.5866(12) yes
Bi1 Bi3 . 3.9050(12) yes
Bi1 Bi7 . 3.9360(12) yes
Bi1 Bi8 . 3.5685(13) yes
Bi1 O1 . 2.121(15) yes
Bi1 O2 . 2.586(13) yes
Bi1 O5 . 2.370(13) yes
Bi1 O9 . 2.342(14) yes
Bi1 O14 . 2.260(14) yes
Bi2 O24 1_445 2.58(3) yes
Bi2 O18 1_565 2.68(2) yes
Bi2 Bi4 1_565 3.8515(13) yes
Bi2 Bi4 . 3.8089(13) yes
Bi2 O5 . 2.193(13) yes
Bi2 O8 . 2.138(14) yes
Bi2 O14 . 2.172(15) yes
Bi2 O33 . 2.80(3) yes
Bi3 O2 1_565 2.158(15) yes
Bi3 Bi4 1_565 3.6296(12) yes
Bi3 Bi6 1_565 3.9389(12) yes
Bi3 Bi5 . 3.6105(13) yes
Bi3 Bi6 . 3.9428(12) yes
Bi3 O1 . 2.647(13) yes
Bi3 O4 . 2.234(14) yes
Bi3 O6 . 2.362(14) yes
Bi3 O8 . 2.428(15) yes
Bi4 O4 1_545 2.156(15) yes
Bi4 O8 1_545 2.141(15) yes
Bi4 O5 . 2.102(12) yes
Bi4 O30 . 2.43(2) yes
Bi5 O31 1_475 2.67(3) yes
Bi5 O16 1_565 2.75(2) yes
Bi5 O29 1_465 2.88(3) yes
Bi5 Bi12 1_565 3.8362(13) yes
Bi5 Bi12 . 3.9135(13) yes
Bi5 O4 . 2.151(16) yes
Bi5 O6 . 2.181(15) yes
Bi5 O11 . 2.114(13) yes
Bi5 O23 . 2.71(3) yes
Bi6 O11 1_545 2.326(14) yes
Bi6 Bi11 1_565 3.5877(12) yes
Bi6 Bi7 1_565 3.9082(13) yes
Bi6 Bi7 . 3.8992(13) yes
Bi6 Bi12 . 3.5635(13) yes
Bi6 O1 . 2.131(15) yes
Bi6 O2 . 2.609(14) yes
Bi6 O10 . 2.255(14) yes
Bi6 O12 . 2.375(14) yes
Bi7 O3 1_545 2.376(14) yes
Bi7 O1 1_545 2.656(14) yes
Bi7 Bi9 1_545 3.6155(13) yes
Bi7 Bi10 . 3.6303(12) yes
Bi7 O2 . 2.175(15) yes
Bi7 O7 . 2.427(15) yes
Bi7 O13 . 2.238(14) yes
Bi8 O18 1_565 2.59(2) yes
Bi8 O27 1_545 2.81(3) yes
Bi8 O34 2_776 2.89(4) yes
Bi8 Bi9 1_545 3.8347(13) yes
Bi8 Mo2 1_565 3.834(2) yes
Bi8 Bi9 . 3.9132(13) yes
Bi8 O3 . 2.118(14) yes
Bi8 O9 . 2.189(14) yes
Bi8 O14 . 2.152(17) yes
Bi8 O33 . 2.61(4) yes
Bi9 O13 1_565 2.153(17) yes
Bi9 O9 1_565 2.106(14) yes
Bi9 O20 1_655 2.70(3) yes
Bi9 O15 1_665 2.75(2) yes
Bi9 O21 1_565 2.85(3) yes
Bi9 O3 . 2.182(15) yes
Bi9 O27 . 2.67(3) yes
Bi10 Bi11 1_565 3.8056(13) yes
Bi10 Bi11 . 3.8567(13) yes
Bi10 O7 . 2.155(14) yes
Bi10 O12 . 2.092(12) yes
Bi10 O13 . 2.154(17) yes
Bi10 O25 . 2.47(2) yes
Bi11 O22 2_655 2.60(3) yes
Bi11 O12 1_545 2.195(13) yes
Bi11 O10 1_545 2.161(16) yes
Bi11 O26 2_645 2.65(3) yes
Bi11 O7 . 2.126(13) yes
Bi11 O32 . 2.57(3) yes
Bi12 O11 1_545 2.195(15) yes
Bi12 O22 2_665 2.73(3) yes
Bi12 O31 1_465 2.81(4) yes
Bi12 O19 2_655 2.85(2) yes
Bi12 O28 2_655 2.90(3) yes
Bi12 Mo3 2_665 3.838(2) yes
Bi12 O6 . 2.131(14) yes
Bi12 O10 . 2.168(16) yes
Bi13 O21 2_756 2.41(4) yes
Bi13 O17 2_756 2.17(3) yes
Bi13 O34 1_545 2.87(3) yes
Bi13 O34 2_766 2.87(3) yes
Bi13 Mo5 1_535 3.708(2) yes
Bi13 Mo5 2_776 3.708(2) yes
Bi13 Mo5 2_766 3.742(2) yes
Bi13 Mo5 1_545 3.742(2) yes
Bi13 O17 . 2.17(3) yes
Bi13 O21 . 2.41(4) yes
Bi14 O29 2_755 2.38(3) yes
Bi14 O19 2_755 2.48(3) yes
Bi14 O28 2_745 2.81(3) yes
Bi14 O28 1_565 2.81(3) yes
Bi14 Mo4 2_755 3.712(2) yes
Bi14 Mo4 2_745 3.745(2) yes
Bi14 Mo4 1_565 3.745(2) yes
Bi14 Mo4 . 3.712(2) yes
Bi14 O19 . 2.48(3) yes
Bi14 O29 . 2.38(3) yes
Mo1 O15 . 1.742(19) yes
Mo1 O16 . 1.727(19) yes
Mo1 O20 . 1.75(3) yes
Mo1 O23 . 1.71(4) yes
Mo2 O30 2_656 1.74(2) yes
Mo2 O17 . 1.79(3) yes
Mo2 O18 . 1.764(19) yes
Mo2 O33 . 1.79(3) yes
Mo2 O35 . 2.059(3) yes
Mo3 O19 . 1.74(3) yes
Mo3 O22 . 1.77(2) yes
Mo3 O25 . 1.71(3) yes
Mo3 O26 . 1.74(2) yes
Mo4 O28 . 1.69(3) yes
Mo4 O29 . 1.84(3) yes
Mo4 O31 . 1.75(3) yes
Mo4 O32 . 1.71(3) yes
Mo5 O21 1_575 1.83(3) yes
Mo5 O24 . 1.69(3) yes
Mo5 O27 . 1.77(3) yes
Mo5 O34 . 1.67(4) yes
